data_2105949
loop_
_publ_author_name
'Merkens, Carina'
'Truong, Khai-Nghi'
'Englert, Ulli'

_publ_section_title
;
 3-(4-Pyridyl)-acetylacetone -- a fully featured substituted pyridine and
 a flexible linker for complex materials
;
_journal_coeditor_code BM5063
_journal_issue 4
_journal_name_full 'Acta Crystallographica Section B'
_journal_page_first 705
_journal_page_last 713
_journal_paper_doi 10.1107/S2052520614006210
_journal_volume 70
_journal_year 2014
_chemical_formula_moiety 'C60 H60 Cd Cl2 Fe2 N6 O12, 6(C H4 O), 6(H2 O)'
_chemical_formula_sum 'C66 H96 Cd Cl2 Fe2 N6 O24'
_chemical_formula_weight 1652.50
_chemical_name_common 4
_space_group_crystal_system triclinic
_space_group_IT_number 2
_space_group_name_Hall '-P 1'
_space_group_name_H-M_alt 'P -1'
_symmetry_space_group_name_Hall '-P 1'
_symmetry_space_group_name_H-M 'P -1'
_atom_sites_solution_hydrogens mixed
_atom_sites_solution_primary heavy
_audit_creation_method SHELXL-2013
_cell_angle_alpha 91.809(2)
_cell_angle_beta 109.675(2)
_cell_angle_gamma 104.825(2)
_cell_formula_units_Z 1
_cell_length_a 12.1351(13)
_cell_length_b 13.2343(14)
_cell_length_c 13.8728(15)
_cell_measurement_reflns_used 4039
_cell_measurement_temperature 100(2)
_cell_measurement_theta_max 25.15
_cell_measurement_theta_min 2.32
_cell_volume 2011.0(4)
_computing_cell_refinement 'Bruker SAINT'
_computing_data_collection 'Bruker SMART'
_computing_data_reduction 'Bruker SAINT'
_computing_structure_refinement 'SHELXL-2013 (Sheldrick, 2013)'
_computing_structure_solution SHELXL-97
_diffrn_ambient_temperature 100(2)
_diffrn_measured_fraction_theta_full 0.999
_diffrn_measured_fraction_theta_max 0.998
_diffrn_measurement_device_type 'CCD area detector'
_diffrn_measurement_method 'omega scans'
_diffrn_radiation_type MoK\a
_diffrn_radiation_wavelength 0.71073
_diffrn_reflns_av_R_equivalents 0.0501
_diffrn_reflns_limit_h_max 15
_diffrn_reflns_limit_h_min -15
_diffrn_reflns_limit_k_max 16
_diffrn_reflns_limit_k_min -16
_diffrn_reflns_limit_l_max 17
_diffrn_reflns_limit_l_min -17
_diffrn_reflns_number 24575
_diffrn_reflns_theta_full 25.242
_diffrn_reflns_theta_max 26.610
_diffrn_reflns_theta_min 2.083
_exptl_absorpt_coefficient_mu 0.757
_exptl_absorpt_correction_T_max 0.7454
_exptl_absorpt_correction_T_min 0.6401
_exptl_absorpt_correction_type multi-scan
_exptl_absorpt_process_details SADABS
_exptl_crystal_colour red
_exptl_crystal_density_diffrn 1.364
_exptl_crystal_description block
_exptl_crystal_F_000 860
_exptl_crystal_size_max 0.250
_exptl_crystal_size_mid 0.230
_exptl_crystal_size_min 0.080
_refine_diff_density_max 1.123
_refine_diff_density_min -0.919
_refine_ls_extinction_method none
_refine_ls_goodness_of_fit_ref 1.041
_refine_ls_hydrogen_treatment constr
_refine_ls_matrix_type full
_refine_ls_number_parameters 456
_refine_ls_number_reflns 8416
_refine_ls_number_restraints 0
_refine_ls_restrained_S_all 1.041
_refine_ls_R_factor_all 0.0655
_refine_ls_R_factor_gt 0.0493
_refine_ls_shift/su_max 0.001
_refine_ls_shift/su_mean 0.000
_refine_ls_structure_factor_coef Fsqd
_refine_ls_weighting_details
;
 w=1/[\s^2^(Fo^2^)+(0.0498P)^2^+4.8255P]
 where P=(Fo^2^+2Fc^2^)/3
;
_refine_ls_weighting_scheme calc
_refine_ls_wR_factor_gt 0.1208
_refine_ls_wR_factor_ref 0.1303
_reflns_number_gt 6746
_reflns_number_total 8416
_reflns_threshold_expression 'I > 2\s(I)'
_cod_data_source_file bm5063sup1.cif
_cod_data_source_block 4
_cod_original_formula_sum 'C66 H96 Cd Cl2 Fe2 N6 O24 '
_cod_database_code 2105949
_cod_database_fobs_code 2105949
_shelx_space_group_comment
;
The symmetry employed for this shelxl refinement is uniquely defined
by the following loop, which should always be used as a source of
symmetry information in preference to the above space-group names.
They are only intended as comments.
;
_shelx_estimated_absorpt_t_min 0.833
_shelx_estimated_absorpt_t_max 0.942
_shelxl_version_number 20.13

loop_
_space_group_symop_operation_xyz
'x, y, z'
'-x, -y, -z'

loop_
_atom_site_type_symbol
_atom_site_label
_atom_site_fract_x
_atom_site_fract_y
_atom_site_fract_z
_atom_site_U_iso_or_equiv
_atom_site_adp_type
_atom_site_calc_flag
_atom_site_occupancy
Cd Cd1 0.5000 1.0000 0.0000 0.01625(11) Uani d 1
Fe Fe1 0.04526(5) 0.39589(4) 0.25295(4) 0.01632(13) Uani d 1
Cl Cl1 0.66071(9) 1.03831(7) 0.18977(7) 0.0242(2) Uani d 1
O O1 -0.1302(2) 0.3878(2) 0.20690(19) 0.0203(5) Uani d 1
O O2 0.0389(2) 0.3848(2) 0.39246(19) 0.0194(5) Uani d 1
O O3 0.0580(2) 0.41432(19) 0.11412(18) 0.0179(5) Uani d 1
O O4 0.1003(2) 0.55232(19) 0.27828(19) 0.0209(6) Uani d 1
O O5 -0.0013(2) 0.24041(19) 0.2114(2) 0.0202(5) Uani d 1
O O6 0.2166(2) 0.38829(19) 0.30313(19) 0.0202(5) Uani d 1
N N1 -0.4459(3) 0.3006(3) 0.5008(3) 0.0297(8) Uani d 1
N N2 0.4054(3) 0.8368(2) 0.0417(2) 0.0190(6) Uani d 1
N N3 0.3676(3) 0.0662(2) 0.0592(2) 0.0202(7) Uani d 1
C C1 -0.3358(4) 0.3574(4) 0.1891(3) 0.0301(9) Uani d 1
H H1A -0.3399 0.3819 0.1224 0.045 Uiso calc 1
H H1B -0.3699 0.3997 0.2244 0.045 Uiso calc 1
H H1C -0.3830 0.2831 0.1780 0.045 Uiso calc 1
C C2 -0.2051(4) 0.3690(3) 0.2544(3) 0.0208(8) Uani d 1
C C3 -0.1727(3) 0.3581(3) 0.3599(3) 0.0187(7) Uani d 1
C C4 -0.0521(3) 0.3649(3) 0.4234(3) 0.0188(8) Uani d 1
C C5 -0.0220(4) 0.3478(3) 0.5346(3) 0.0253(8) Uani d 1
H H5A 0.0665 0.3621 0.5681 0.038 Uiso calc 1
H H5B -0.0621 0.2747 0.5390 0.038 Uiso calc 1
H H5C -0.0508 0.3955 0.5694 0.038 Uiso calc 1
C C6 -0.2693(3) 0.3375(3) 0.4073(3) 0.0210(8) Uani d 1
C C7 -0.3505(4) 0.2385(3) 0.3943(3) 0.0264(9) Uani d 1
H H7 -0.3475 0.1813 0.3531 0.032 Uiso calc 1
C C8 -0.4360(4) 0.2240(3) 0.4421(3) 0.0304(9) Uani d 1
H H8 -0.4907 0.1557 0.4324 0.037 Uiso calc 1
C C9 -0.3676(4) 0.3957(3) 0.5136(3) 0.0284(9) Uani d 1
H H9 -0.3725 0.4513 0.5556 0.034 Uiso calc 1
C C10 -0.2797(4) 0.4172(3) 0.4689(3) 0.0249(8) Uani d 1
H H10 -0.2263 0.4864 0.4801 0.030 Uiso calc 1
C C11 0.1586(4) 0.4620(3) -0.0029(3) 0.0209(8) Uani d 1
H H11A 0.1041 0.3928 -0.0384 0.031 Uiso calc 1
H H11B 0.2435 0.4603 0.0173 0.031 Uiso calc 1
H H11C 0.1451 0.5155 -0.0494 0.031 Uiso calc 1
C C12 0.1324(3) 0.4885(3) 0.0912(3) 0.0163(7) Uani d 1
C C13 0.1878(3) 0.5892(3) 0.1493(3) 0.0191(8) Uani d 1
C C14 0.1625(3) 0.6173(3) 0.2368(3) 0.0200(8) Uani d 1
C C15 0.2056(4) 0.7299(3) 0.2846(3) 0.0327(10) Uani d 1
H H15A 0.1835 0.7352 0.3459 0.049 Uiso calc 1
H H15B 0.1671 0.7727 0.2346 0.049 Uiso calc 1
H H15C 0.2945 0.7557 0.3044 0.049 Uiso calc 1
C C16 0.2647(3) 0.6728(3) 0.1107(3) 0.0189(8) Uani d 1
C C17 0.2112(4) 0.7224(3) 0.0283(3) 0.0221(8) Uani d 1
H H17 0.1251 0.7019 -0.0055 0.027 Uiso calc 1
C C18 0.2842(4) 0.8022(3) -0.0045(3) 0.0218(8) Uani d 1
H H18 0.2462 0.8336 -0.0625 0.026 Uiso calc 1
C C19 0.4569(4) 0.7887(3) 0.1207(3) 0.0224(8) Uani d 1
H H19 0.5432 0.8116 0.1537 0.027 Uiso calc 1
C C20 0.3913(4) 0.7069(3) 0.1570(3) 0.0220(8) Uani d 1
H H20 0.4323 0.6745 0.2128 0.026 Uiso calc 1
C C21 -0.0097(4) 0.0817(3) 0.1240(4) 0.0325(10) Uani d 1
H H21A -0.0873 0.0591 0.1353 0.049 Uiso calc 1
H H21B 0.0382 0.0323 0.1496 0.049 Uiso calc 1
H H21C -0.0256 0.0829 0.0500 0.049 Uiso calc 1
C C22 0.0605(4) 0.1903(3) 0.1808(3) 0.0203(8) Uani d 1
C C23 0.1848(3) 0.2323(3) 0.1958(3) 0.0203(8) Uani d 1
C C24 0.2557(3) 0.3292(3) 0.2559(3) 0.0200(8) Uani d 1
C C25 0.3877(4) 0.3725(3) 0.2671(3) 0.0271(9) Uani d 1
H H25A 0.3926 0.4073 0.2068 0.041 Uiso calc 1
H H25B 0.4254 0.3147 0.2723 0.041 Uiso calc 1
H H25C 0.4308 0.4236 0.3297 0.041 Uiso calc 1
C C26 0.2444(4) 0.1708(3) 0.1471(3) 0.0216(8) Uani d 1
C C27 0.3045(4) 0.1011(3) 0.1989(3) 0.0274(9) Uani d 1
H H27 0.3039 0.0876 0.2656 0.033 Uiso calc 1
C C28 0.3647(4) 0.0517(3) 0.1535(3) 0.0282(9) Uani d 1
H H28 0.4062 0.0051 0.1907 0.034 Uiso calc 1
C C29 0.3046(4) 0.1279(3) 0.0069(3) 0.0236(8) Uani d 1
H H29 0.3021 0.1359 -0.0616 0.028 Uiso calc 1
C C30 0.2425(4) 0.1812(3) 0.0473(3) 0.0254(9) Uani d 1
H H30 0.1987 0.2247 0.0070 0.031 Uiso calc 1
O O7 0.5547(3) 0.9488(3) 0.3692(2) 0.0441(8) Uani d 1
H H7D 0.5713 0.8912 0.3786 0.066 Uiso d 1
H H7E 0.5921 0.9728 0.3299 0.066 Uiso d 1
O O8 0.3377(4) 0.9766(3) 0.4157(3) 0.0560(10) Uani d 1
H H8D 0.3583 0.9891 0.4837 0.084 Uiso d 1
H H8E 0.3892 0.9665 0.3877 0.084 Uiso d 1
O O9 0.0765(6) 0.9115(5) 0.3225(5) 0.133(3) Uani d 1
H H9D 0.1535 0.9307 0.3500 0.199 Uiso d 1
H H9E 0.0234 0.9379 0.3297 0.199 Uiso d 1
C C31 0.7300(6) 0.7744(6) 0.4712(5) 0.076(2) Uani d 1
H H31A 0.7890 0.8078 0.4397 0.114 Uiso calc 1
H H31B 0.7406 0.7055 0.4887 0.114 Uiso calc 1
H H31C 0.7433 0.8193 0.5340 0.114 Uiso calc 1
O O10 0.6090(3) 0.7609(3) 0.3999(2) 0.0360(7) Uani d 1
H H10D 0.5633 0.7402 0.4321 0.054 Uiso d 1
O O11 -0.0971(6) 0.9975(5) 0.3463(5) 0.1045(18) Uani d 1
H H11D -0.1606 1.0082 0.3052 0.157 Uiso d 1
C C32 -0.0730(7) 1.0923(6) 0.4115(6) 0.086(2) Uani d 1
H H32A -0.0059 1.0955 0.4763 0.130 Uiso calc 1
H H32B -0.1462 1.0932 0.4262 0.130 Uiso calc 1
H H32C -0.0502 1.1532 0.3767 0.130 Uiso calc 1
O O12 -0.1019(6) 0.7605(5) 0.1721(5) 0.117(2) Uiso d 1
H H12D -0.0541 0.8153 0.2124 0.175 Uiso d 1
C C33 -0.1876(9) 0.6941(8) 0.2100(8) 0.122(3) Uiso d 1
H H33A -0.1542 0.6385 0.2425 0.183 Uiso calc 1
H H33B -0.2644 0.6622 0.1524 0.183 Uiso calc 1
H H33C -0.2028 0.7364 0.2609 0.183 Uiso calc 1

loop_
_atom_site_aniso_label
_atom_site_aniso_U_11
_atom_site_aniso_U_22
_atom_site_aniso_U_33
_atom_site_aniso_U_12
_atom_site_aniso_U_13
_atom_site_aniso_U_23
Cd1 0.0179(2) 0.01283(18) 0.0212(2) 0.00305(14) 0.01184(16) 0.00333(14)
Fe1 0.0181(3) 0.0154(3) 0.0187(3) 0.0032(2) 0.0118(2) 0.0032(2)
Cl1 0.0265(5) 0.0221(5) 0.0213(4) 0.0026(4) 0.0087(4) 0.0027(4)
O1 0.0227(14) 0.0230(13) 0.0205(13) 0.0058(11) 0.0144(11) 0.0052(10)
O2 0.0194(13) 0.0215(13) 0.0208(13) 0.0044(11) 0.0124(11) 0.0038(10)
O3 0.0181(13) 0.0167(12) 0.0184(13) 0.0002(10) 0.0095(11) 0.0020(10)
O4 0.0286(15) 0.0190(13) 0.0198(13) 0.0051(11) 0.0154(12) 0.0041(10)
O5 0.0206(14) 0.0175(12) 0.0261(14) 0.0033(10) 0.0144(11) 0.0031(10)
O6 0.0189(13) 0.0201(13) 0.0214(13) 0.0033(10) 0.0090(11) -0.0011(10)
N1 0.0235(18) 0.040(2) 0.0255(18) 0.0026(16) 0.0135(15) 0.0028(15)
N2 0.0193(16) 0.0148(15) 0.0233(16) 0.0000(12) 0.0116(13) 0.0027(12)
N3 0.0221(17) 0.0185(15) 0.0248(16) 0.0071(13) 0.0132(14) 0.0041(13)
C1 0.023(2) 0.047(3) 0.025(2) 0.0101(19) 0.0139(18) 0.0042(18)
C2 0.022(2) 0.0189(18) 0.0249(19) 0.0039(15) 0.0145(16) 0.0030(15)
C3 0.0194(19) 0.0171(17) 0.0206(18) 0.0019(14) 0.0111(15) 0.0008(14)
C4 0.024(2) 0.0151(17) 0.0201(18) 0.0016(14) 0.0141(16) 0.0005(14)
C5 0.025(2) 0.034(2) 0.0206(19) 0.0084(17) 0.0135(17) 0.0041(16)
C6 0.0174(19) 0.0259(19) 0.0189(18) 0.0022(15) 0.0086(15) 0.0000(15)
C7 0.029(2) 0.026(2) 0.025(2) 0.0000(17) 0.0166(18) 0.0000(16)
C8 0.025(2) 0.034(2) 0.029(2) -0.0024(18) 0.0131(18) 0.0006(18)
C9 0.024(2) 0.038(2) 0.023(2) 0.0050(18) 0.0131(17) -0.0036(17)
C10 0.020(2) 0.026(2) 0.027(2) -0.0006(16) 0.0124(17) -0.0023(16)
C11 0.024(2) 0.0192(18) 0.0222(19) 0.0047(15) 0.0131(16) 0.0037(15)
C12 0.0150(17) 0.0165(17) 0.0194(18) 0.0032(14) 0.0093(14) 0.0070(14)
C13 0.0211(19) 0.0169(17) 0.0188(18) 0.0009(15) 0.0096(15) 0.0046(14)
C14 0.0206(19) 0.0145(17) 0.0227(19) -0.0004(14) 0.0088(16) 0.0018(14)
C15 0.050(3) 0.019(2) 0.028(2) -0.0012(19) 0.021(2) -0.0009(16)
C16 0.024(2) 0.0159(17) 0.0179(18) -0.0003(15) 0.0126(16) 0.0003(14)
C17 0.021(2) 0.0205(18) 0.0235(19) 0.0008(15) 0.0101(16) 0.0033(15)
C18 0.024(2) 0.0194(18) 0.0188(18) 0.0015(15) 0.0075(16) 0.0030(14)
C19 0.021(2) 0.0188(18) 0.028(2) 0.0038(15) 0.0105(16) 0.0058(15)
C20 0.022(2) 0.0219(19) 0.0217(19) 0.0049(15) 0.0077(16) 0.0070(15)
C21 0.030(2) 0.023(2) 0.046(3) 0.0034(18) 0.019(2) -0.0053(18)
C22 0.024(2) 0.0173(18) 0.0226(19) 0.0050(15) 0.0119(16) 0.0043(14)
C23 0.023(2) 0.0212(18) 0.0224(19) 0.0086(15) 0.0125(16) 0.0046(15)
C24 0.0197(19) 0.0216(18) 0.0203(18) 0.0067(15) 0.0084(15) 0.0054(14)
C25 0.021(2) 0.028(2) 0.033(2) 0.0065(17) 0.0119(18) 0.0035(17)
C26 0.022(2) 0.0198(18) 0.026(2) 0.0042(15) 0.0133(16) 0.0010(15)
C27 0.035(2) 0.032(2) 0.023(2) 0.0151(18) 0.0145(18) 0.0073(16)
C28 0.037(2) 0.033(2) 0.026(2) 0.0210(19) 0.0170(19) 0.0119(17)
C29 0.028(2) 0.025(2) 0.0217(19) 0.0095(17) 0.0125(17) 0.0064(15)
C30 0.033(2) 0.024(2) 0.027(2) 0.0132(17) 0.0163(18) 0.0078(16)
O7 0.066(2) 0.0371(18) 0.0358(18) 0.0145(17) 0.0268(17) 0.0089(14)
O8 0.069(3) 0.049(2) 0.045(2) 0.0092(19) 0.020(2) 0.0024(17)
O9 0.096(5) 0.122(5) 0.166(6) 0.045(4) 0.022(4) -0.038(5)
C31 0.058(4) 0.106(6) 0.079(5) 0.031(4) 0.036(4) 0.027(4)
O10 0.0265(16) 0.0488(19) 0.0375(17) 0.0063(14) 0.0196(14) 0.0172(15)
O11 0.108(5) 0.107(4) 0.108(4) 0.052(4) 0.034(4) 0.020(4)
C32 0.082(5) 0.064(4) 0.098(6) 0.019(4) 0.017(4) -0.018(4)

loop_
_atom_type_symbol
_atom_type_description
_atom_type_scat_dispersion_real
_atom_type_scat_dispersion_imag
_atom_type_scat_source
C C 0.0033 0.0016 'International Tables Vol C Tables 4.2.6.8 and 6.1.1.4'
Cd Cd -0.8075 1.2024 'International Tables Vol C Tables 4.2.6.8 and 6.1.1.4'
Cl Cl 0.1484 0.1585 'International Tables Vol C Tables 4.2.6.8 and 6.1.1.4'
H H 0.0000 0.0000 'International Tables Vol C Tables 4.2.6.8 and 6.1.1.4'
Fe Fe 0.3463 0.8444 'International Tables Vol C Tables 4.2.6.8 and 6.1.1.4'
N N 0.0061 0.0033 'International Tables Vol C Tables 4.2.6.8 and 6.1.1.4'
O O 0.0106 0.0060 'International Tables Vol C Tables 4.2.6.8 and 6.1.1.4'

loop_
_geom_angle_atom_site_label_1
_geom_angle_atom_site_label_2
_geom_angle_atom_site_label_3
_geom_angle_site_symmetry_1
_geom_angle_site_symmetry_3
_geom_angle
N2 Cd1 N2 2_675 . 180.0
N2 Cd1 N3 2_675 2_665 85.20(10)
N2 Cd1 N3 . 2_665 94.80(10)
N2 Cd1 N3 2_675 1_565 94.80(10)
N2 Cd1 N3 . 1_565 85.20(10)
N3 Cd1 N3 2_665 1_565 180.0
N2 Cd1 Cl1 2_675 2_675 87.95(8)
N2 Cd1 Cl1 . 2_675 92.05(8)
N3 Cd1 Cl1 2_665 2_675 89.60(8)
N3 Cd1 Cl1 1_565 2_675 90.40(8)
N2 Cd1 Cl1 2_675 . 92.05(8)
N2 Cd1 Cl1 . . 87.95(8)
N3 Cd1 Cl1 2_665 . 90.40(8)
N3 Cd1 Cl1 1_565 . 89.60(8)
Cl1 Cd1 Cl1 2_675 . 180.0
O2 Fe1 O1 . . 86.53(10)
O2 Fe1 O4 . . 92.33(10)
O1 Fe1 O4 . . 94.13(11)
O2 Fe1 O6 . . 90.75(11)
O1 Fe1 O6 . . 173.81(10)
O4 Fe1 O6 . . 91.54(11)
O2 Fe1 O5 . . 95.20(10)
O1 Fe1 O5 . . 88.89(11)
O4 Fe1 O5 . . 172.05(10)
O6 Fe1 O5 . . 85.82(10)
O2 Fe1 O3 . . 177.07(10)
O1 Fe1 O3 . . 94.87(10)
O4 Fe1 O3 . . 85.01(10)
O6 Fe1 O3 . . 88.11(10)
O5 Fe1 O3 . . 87.41(10)
C2 O1 Fe1 . . 131.1(2)
C4 O2 Fe1 . . 130.8(2)
C12 O3 Fe1 . . 127.5(2)
C14 O4 Fe1 . . 129.2(2)
C22 O5 Fe1 . . 126.2(2)
C24 O6 Fe1 . . 123.4(2)
C9 N1 C8 . . 116.9(3)
C18 N2 C19 . . 117.2(3)
C18 N2 Cd1 . . 115.7(2)
C19 N2 Cd1 . . 125.6(2)
C29 N3 C28 . . 117.5(3)
C29 N3 Cd1 . 1_545 122.3(2)
C28 N3 Cd1 . 1_545 119.9(3)
C2 C1 H1A . . 109.5
C2 C1 H1B . . 109.5
H1A C1 H1B . . 109.5
C2 C1 H1C . . 109.5
H1A C1 H1C . . 109.5
H1B C1 H1C . . 109.5
O1 C2 C3 . . 124.3(4)
O1 C2 C1 . . 115.3(3)
C3 C2 C1 . . 120.4(3)
C2 C3 C4 . . 122.4(3)
C2 C3 C6 . . 119.3(3)
C4 C3 C6 . . 118.3(3)
O2 C4 C3 . . 124.1(3)
O2 C4 C5 . . 115.0(3)
C3 C4 C5 . . 120.8(3)
C4 C5 H5A . . 109.5
C4 C5 H5B . . 109.5
H5A C5 H5B . . 109.5
C4 C5 H5C . . 109.5
H5A C5 H5C . . 109.5
H5B C5 H5C . . 109.5
C7 C6 C10 . . 116.8(3)
C7 C6 C3 . . 122.0(3)
C10 C6 C3 . . 121.2(3)
C8 C7 C6 . . 119.3(4)
C8 C7 H7 . . 120.4
C6 C7 H7 . . 120.4
N1 C8 C7 . . 123.8(4)
N1 C8 H8 . . 118.1
C7 C8 H8 . . 118.1
N1 C9 C10 . . 123.2(4)
N1 C9 H9 . . 118.4
C10 C9 H9 . . 118.4
C9 C10 C6 . . 120.1(4)
C9 C10 H10 . . 120.0
C6 C10 H10 . . 120.0
C12 C11 H11A . . 109.5
C12 C11 H11B . . 109.5
H11A C11 H11B . . 109.5
C12 C11 H11C . . 109.5
H11A C11 H11C . . 109.5
H11B C11 H11C . . 109.5
O3 C12 C13 . . 123.6(3)
O3 C12 C11 . . 115.5(3)
C13 C12 C11 . . 120.9(3)
C12 C13 C14 . . 122.1(3)
C12 C13 C16 . . 119.2(3)
C14 C13 C16 . . 118.3(3)
O4 C14 C13 . . 124.1(3)
O4 C14 C15 . . 115.9(3)
C13 C14 C15 . . 120.0(3)
C14 C15 H15A . . 109.5
C14 C15 H15B . . 109.5
H15A C15 H15B . . 109.5
C14 C15 H15C . . 109.5
H15A C15 H15C . . 109.5
H15B C15 H15C . . 109.5
C17 C16 C20 . . 117.2(3)
C17 C16 C13 . . 120.5(3)
C20 C16 C13 . . 122.2(3)
C16 C17 C18 . . 119.6(4)
C16 C17 H17 . . 120.2
C18 C17 H17 . . 120.2
N2 C18 C17 . . 123.1(4)
N2 C18 H18 . . 118.4
C17 C18 H18 . . 118.4
N2 C19 C20 . . 123.5(4)
N2 C19 H19 . . 118.3
C20 C19 H19 . . 118.3
C19 C20 C16 . . 119.3(3)
C19 C20 H20 . . 120.3
C16 C20 H20 . . 120.3
C22 C21 H21A . . 109.5
C22 C21 H21B . . 109.5
H21A C21 H21B . . 109.5
C22 C21 H21C . . 109.5
H21A C21 H21C . . 109.5
H21B C21 H21C . . 109.5
O5 C22 C23 . . 123.7(3)
O5 C22 C21 . . 115.3(3)
C23 C22 C21 . . 120.9(3)
C24 C23 C22 . . 122.5(3)
C24 C23 C26 . . 118.5(3)
C22 C23 C26 . . 119.0(3)
O6 C24 C23 . . 124.8(3)
O6 C24 C25 . . 114.7(3)
C23 C24 C25 . . 120.5(3)
C24 C25 H25A . . 109.5
C24 C25 H25B . . 109.5
H25A C25 H25B . . 109.5
C24 C25 H25C . . 109.5
H25A C25 H25C . . 109.5
H25B C25 H25C . . 109.5
C30 C26 C27 . . 116.7(4)
C30 C26 C23 . . 121.2(3)
C27 C26 C23 . . 122.1(3)
C28 C27 C26 . . 120.0(4)
C28 C27 H27 . . 120.0
C26 C27 H27 . . 120.0
N3 C28 C27 . . 122.9(4)
N3 C28 H28 . . 118.5
C27 C28 H28 . . 118.5
N3 C29 C30 . . 123.1(4)
N3 C29 H29 . . 118.4
C30 C29 H29 . . 118.4
C29 C30 C26 . . 119.6(4)
C29 C30 H30 . . 120.2
C26 C30 H30 . . 120.2
H7D O7 H7E . . 102.0
H8D O8 H8E . . 121.9
H9D O9 H9E . . 131.6
O10 C31 H31A . . 109.5
O10 C31 H31B . . 109.5
H31A C31 H31B . . 109.5
O10 C31 H31C . . 109.5
H31A C31 H31C . . 109.5
H31B C31 H31C . . 109.5
C31 O10 H10D . . 106.0
C32 O11 H11D . . 90.8
O11 C32 H32A . . 109.5
O11 C32 H32B . . 109.5
H32A C32 H32B . . 109.5
O11 C32 H32C . . 109.5
H32A C32 H32C . . 109.5
H32B C32 H32C . . 109.5
C33 O12 H12D . . 115.7
O12 C33 H33A . . 109.5
O12 C33 H33B . . 109.5
H33A C33 H33B . . 109.5
O12 C33 H33C . . 109.5
H33A C33 H33C . . 109.5
H33B C33 H33C . . 109.5

loop_
_geom_bond_atom_site_label_1
_geom_bond_atom_site_label_2
_geom_bond_site_symmetry_2
_geom_bond_distance
Cd1 N2 2_675 2.361(3)
Cd1 N2 . 2.361(3)
Cd1 N3 2_665 2.363(3)
Cd1 N3 1_565 2.363(3)
Cd1 Cl1 2_675 2.6351(9)
Cd1 Cl1 . 2.6351(9)
Fe1 O2 . 1.971(2)
Fe1 O1 . 1.979(3)
Fe1 O4 . 1.986(3)
Fe1 O6 . 1.989(3)
Fe1 O5 . 1.999(3)
Fe1 O3 . 2.001(2)
O1 C2 . 1.274(4)
O2 C4 . 1.284(4)
O3 C12 . 1.281(4)
O4 C14 . 1.278(4)
O5 C22 . 1.279(4)
O6 C24 . 1.277(4)
N1 C9 . 1.334(5)
N1 C8 . 1.334(5)
N2 C18 . 1.336(5)
N2 C19 . 1.336(5)
N3 C29 . 1.327(5)
N3 C28 . 1.340(5)
N3 Cd1 1_545 2.363(3)
C1 C2 . 1.503(6)
C1 H1A . 0.9800
C1 H1B . 0.9800
C1 H1C . 0.9800
C2 C3 . 1.404(5)
C3 C4 . 1.408(5)
C3 C6 . 1.500(5)
C4 C5 . 1.501(5)
C5 H5A . 0.9800
C5 H5B . 0.9800
C5 H5C . 0.9800
C6 C7 . 1.388(5)
C6 C10 . 1.393(5)
C7 C8 . 1.387(6)
C7 H7 . 0.9500
C8 H8 . 0.9500
C9 C10 . 1.380(5)
C9 H9 . 0.9500
C10 H10 . 0.9500
C11 C12 . 1.496(5)
C11 H11A . 0.9800
C11 H11B . 0.9800
C11 H11C . 0.9800
C12 C13 . 1.409(5)
C13 C14 . 1.410(5)
C13 C16 . 1.492(5)
C14 C15 . 1.497(5)
C15 H15A . 0.9800
C15 H15B . 0.9800
C15 H15C . 0.9800
C16 C17 . 1.387(5)
C16 C20 . 1.393(5)
C17 C18 . 1.390(5)
C17 H17 . 0.9500
C18 H18 . 0.9500
C19 C20 . 1.386(5)
C19 H19 . 0.9500
C20 H20 . 0.9500
C21 C22 . 1.505(5)
C21 H21A . 0.9800
C21 H21B . 0.9800
C21 H21C . 0.9800
C22 C23 . 1.406(5)
C23 C24 . 1.402(5)
C23 C26 . 1.495(5)
C24 C25 . 1.508(5)
C25 H25A . 0.9800
C25 H25B . 0.9800
C25 H25C . 0.9800
C26 C30 . 1.389(5)
C26 C27 . 1.391(6)
C27 C28 . 1.373(6)
C27 H27 . 0.9500
C28 H28 . 0.9500
C29 C30 . 1.382(5)
C29 H29 . 0.9500
C30 H30 . 0.9500
O7 H7D . 0.8400
O7 H7E . 0.8418
O8 H8D . 0.8880
O8 H8E . 0.8730
O9 H9D . 0.8455
O9 H9E . 0.8380
C31 O10 . 1.429(7)
C31 H31A . 0.9800
C31 H31B . 0.9800
C31 H31C . 0.9800
O10 H10D . 0.8242
O11 C32 . 1.428(8)
O11 H11D . 0.8400
C32 H32A . 0.9800
C32 H32B . 0.9800
C32 H32C . 0.9800
O12 C33 . 1.435(10)
O12 H12D . 0.8458
C33 H33A . 0.9800
C33 H33B . 0.9800
C33 H33C . 0.9800

loop_
_geom_torsion_atom_site_label_1
_geom_torsion_atom_site_label_2
_geom_torsion_atom_site_label_3
_geom_torsion_atom_site_label_4
_geom_torsion_site_symmetry_1
_geom_torsion
Fe1 O1 C2 C3 . 6.1(5)
Fe1 O1 C2 C1 . -173.3(3)
O1 C2 C3 C4 . -1.4(6)
C1 C2 C3 C4 . 177.9(4)
O1 C2 C3 C6 . 179.1(3)
C1 C2 C3 C6 . -1.6(5)
Fe1 O2 C4 C3 . -7.9(5)
Fe1 O2 C4 C5 . 171.6(2)
C2 C3 C4 O2 . 2.4(6)
C6 C3 C4 O2 . -178.1(3)
C2 C3 C4 C5 . -177.1(3)
C6 C3 C4 C5 . 2.4(5)
C2 C3 C6 C7 . 77.8(5)
C4 C3 C6 C7 . -101.7(4)
C2 C3 C6 C10 . -103.7(4)
C4 C3 C6 C10 . 76.8(5)
C10 C6 C7 C8 . 0.0(6)
C3 C6 C7 C8 . 178.6(4)
C9 N1 C8 C7 . -0.4(6)
C6 C7 C8 N1 . 0.2(7)
C8 N1 C9 C10 . 0.5(6)
N1 C9 C10 C6 . -0.3(7)
C7 C6 C10 C9 . 0.1(6)
C3 C6 C10 C9 . -178.5(4)
Fe1 O3 C12 C13 . -24.3(5)
Fe1 O3 C12 C11 . 155.5(2)
O3 C12 C13 C14 . -1.8(6)
C11 C12 C13 C14 . 178.4(4)
O3 C12 C13 C16 . -174.8(3)
C11 C12 C13 C16 . 5.4(5)
Fe1 O4 C14 C13 . 11.4(6)
Fe1 O4 C14 C15 . -170.8(3)
C12 C13 C14 O4 . 8.7(6)
C16 C13 C14 O4 . -178.3(4)
C12 C13 C14 C15 . -169.1(4)
C16 C13 C14 C15 . 4.0(6)
C12 C13 C16 C17 . 74.5(5)
C14 C13 C16 C17 . -98.7(4)
C12 C13 C16 C20 . -107.6(4)
C14 C13 C16 C20 . 79.2(5)
C20 C16 C17 C18 . 0.2(5)
C13 C16 C17 C18 . 178.1(3)
C19 N2 C18 C17 . 2.4(5)
Cd1 N2 C18 C17 . -164.3(3)
C16 C17 C18 N2 . -2.1(6)
C18 N2 C19 C20 . -0.9(6)
Cd1 N2 C19 C20 . 164.3(3)
N2 C19 C20 C16 . -0.9(6)
C17 C16 C20 C19 . 1.2(5)
C13 C16 C20 C19 . -176.7(3)
Fe1 O5 C22 C23 . 16.6(5)
Fe1 O5 C22 C21 . -161.9(3)
O5 C22 C23 C24 . 7.2(6)
C21 C22 C23 C24 . -174.4(4)
O5 C22 C23 C26 . -173.7(3)
C21 C22 C23 C26 . 4.8(6)
Fe1 O6 C24 C23 . -30.7(5)
Fe1 O6 C24 C25 . 148.1(3)
C22 C23 C24 O6 . 0.6(6)
C26 C23 C24 O6 . -178.6(3)
C22 C23 C24 C25 . -178.2(4)
C26 C23 C24 C25 . 2.6(5)
C24 C23 C26 C30 . -93.1(5)
C22 C23 C26 C30 . 87.7(5)
C24 C23 C26 C27 . 86.7(5)
C22 C23 C26 C27 . -92.5(5)
C30 C26 C27 C28 . 4.1(6)
C23 C26 C27 C28 . -175.7(4)
C29 N3 C28 C27 . -2.9(6)
Cd1 N3 C28 C27 1_545 169.9(3)
C26 C27 C28 N3 . -0.9(7)
C28 N3 C29 C30 . 3.5(6)
Cd1 N3 C29 C30 1_545 -169.2(3)
N3 C29 C30 C26 . -0.2(6)
C27 C26 C30 C29 . -3.6(6)
C23 C26 C30 C29 . 176.2(4)
